data_4062222
loop_
_publ_author_name
'Basuli, Falguni'
'Tomaszewski, John'
'Huffman, John C.'
'Mindiola, Daniel J.'

_publ_section_title
;
 Carbon-Oxygen Bond Cleavage Promoted by a Scandium Borohydride Complex
;
_journal_issue 23
_journal_name_full Organometallics
_journal_page_first 4705
_journal_page_last 4714
_journal_paper_doi 10.1021/om030374b
_journal_volume 22
_journal_year 2003
_chemical_formula_sum 'C47 H75 B N3 Sc'
_chemical_formula_weight 737.87
_space_group_IT_number 14
_symmetry_cell_setting monoclinic
_symmetry_space_group_name_Hall '-P 2ybc'
_symmetry_space_group_name_H-M 'P 1 21/c 1'
_cell_angle_alpha 90.00
_cell_angle_beta 91.6940(10)
_cell_angle_gamma 90.00
_cell_formula_units_Z 4
_cell_length_a 11.3666(6)
_cell_length_b 17.6914(9)
_cell_length_c 22.4483(12)
_cell_measurement_temperature 128(2)
_cell_volume 4512.2(4)
_diffrn_ambient_temperature 128(2)
_exptl_crystal_density_diffrn 1.086
_cod_original_sg_symbol_H-M 'P 21/c'
_cod_database_code 4062222

loop_
_symmetry_equiv_pos_as_xyz
'x, y, z'
'-x, y+1/2, -z+1/2'
'-x, -y, -z'
'x, -y-1/2, z-1/2'

loop_
_atom_site_label
_atom_site_type_symbol
_atom_site_fract_x
_atom_site_fract_y
_atom_site_fract_z
_atom_site_U_iso_or_equiv
_atom_site_adp_type
_atom_site_occupancy
_atom_site_symmetry_multiplicity
_atom_site_calc_flag
_atom_site_refinement_flags
_atom_site_disorder_assembly
_atom_site_disorder_group
Sc1 Sc 0.67485(3) 0.235248(16) 0.152588(14) 0.01651(7) Uani 1 1 d . . .
N2 N 0.71862(13) 0.25523(8) 0.06709(6) 0.0208(3) Uani 1 1 d . . .
C3 C 0.79893(14) 0.26469(10) 0.02118(7) 0.0208(3) Uani 1 1 d . . .
C4 C 0.80205(16) 0.33331(10) -0.01207(8) 0.0241(4) Uani 1 1 d . . .
C5 C 0.88648(18) 0.34185(12) -0.05511(9) 0.0324(4) Uani 1 1 d . . .
C6 C 0.96741(19) 0.28545(12) -0.06681(10) 0.0356(5) Uani 1 1 d . . .
C7 C 0.96250(17) 0.21871(12) -0.03538(9) 0.0299(4) Uani 1 1 d . . .
C8 C 0.88000(15) 0.20658(10) 0.00834(8) 0.0226(3) Uani 1 1 d . . .
C9 C 0.71221(18) 0.39501(10) -0.00144(9) 0.0282(4) Uani 1 1 d . . .
C10 C 0.7515(2) 0.47443(12) -0.01953(12) 0.0416(5) Uani 1 1 d . . .
C11 C 0.59375(19) 0.37634(13) -0.03247(10) 0.0346(5) Uani 1 1 d . . .
C12 C 0.87555(16) 0.13020(10) 0.03911(8) 0.0237(4) Uani 1 1 d . . .
C13 C 0.99633(19) 0.10455(14) 0.06280(11) 0.0380(5) Uani 1 1 d . . .
C14 C 0.8212(2) 0.07016(12) -0.00224(10) 0.0364(5) Uani 1 1 d . . .
N15 N 0.69753(12) 0.34846(8) 0.18629(6) 0.0189(3) Uani 1 1 d . . .
C16 C 0.63245(15) 0.40382(9) 0.16278(8) 0.0209(3) Uani 1 1 d . . .
C17 C 0.52875(15) 0.39145(9) 0.12833(8) 0.0219(3) Uani 1 1 d . . .
C18 C 0.45715(14) 0.32709(9) 0.12393(8) 0.0205(3) Uani 1 1 d . . .
N19 N 0.48948(12) 0.25882(7) 0.14409(6) 0.0185(3) Uani 1 1 d . . .
C20 C 0.79430(15) 0.36766(9) 0.22688(8) 0.0205(3) Uani 1 1 d . . .
C21 C 0.90431(15) 0.38900(10) 0.20505(8) 0.0236(4) Uani 1 1 d . . .
C22 C 0.99519(17) 0.40473(11) 0.24665(9) 0.0289(4) Uani 1 1 d . . .
C23 C 0.97840(17) 0.40000(11) 0.30700(9) 0.0307(4) Uani 1 1 d . . .
C24 C 0.86974(18) 0.37849(11) 0.32766(9) 0.0289(4) Uani 1 1 d . . .
C25 C 0.77602(16) 0.36225(10) 0.28839(8) 0.0236(4) Uani 1 1 d . . .
C26 C 0.92950(17) 0.39539(11) 0.13913(9) 0.0287(4) Uani 1 1 d . . .
C27 C 0.9750(2) 0.47426(15) 0.12280(12) 0.0439(6) Uani 1 1 d . . .
C28 C 1.01849(19) 0.33590(14) 0.11988(11) 0.0375(5) Uani 1 1 d . . .
C29 C 0.65747(17) 0.33997(11) 0.31266(9) 0.0277(4) Uani 1 1 d . . .
C30 C 0.6684(2) 0.28199(14) 0.36267(11) 0.0402(5) Uani 1 1 d . . .
C31 C 0.5891(2) 0.40875(15) 0.33307(13) 0.0451(6) Uani 1 1 d . . .
C32 C 0.66616(19) 0.48575(10) 0.17252(11) 0.0299(4) Uani 1 1 d . . .
C33 C 0.33716(17) 0.33939(12) 0.09474(10) 0.0300(4) Uani 1 1 d . . .
C34 C 0.40068(14) 0.20026(9) 0.14864(8) 0.0203(3) Uani 1 1 d . . .
C35 C 0.34873(15) 0.18921(9) 0.20413(8) 0.0224(3) Uani 1 1 d . . .
C36 C 0.26812(16) 0.13038(10) 0.20956(10) 0.0287(4) Uani 1 1 d . . .
C37 C 0.24017(18) 0.08346(11) 0.16193(10) 0.0339(5) Uani 1 1 d . . .
C38 C 0.29050(17) 0.09577(11) 0.10771(10) 0.0311(4) Uani 1 1 d . . .
C39 C 0.37051(15) 0.15441(10) 0.09927(9) 0.0248(4) Uani 1 1 d . . .
C40 C 0.37455(16) 0.24142(10) 0.25647(8) 0.0264(4) Uani 1 1 d . . .
C41 C 0.3598(3) 0.20442(15) 0.31723(11) 0.0453(6) Uani 1 1 d . . .
C42 C 0.2977(3) 0.31218(14) 0.25272(13) 0.0477(6) Uani 1 1 d . . .
C43 C 0.41668(18) 0.16719(12) 0.03731(9) 0.0333(4) Uani 1 1 d . . .
C44 C 0.3161(2) 0.18504(15) -0.00797(11) 0.0421(5) Uani 1 1 d . . .
C45 C 0.4847(2) 0.09871(18) 0.01488(13) 0.0508(7) Uani 1 1 d . . .
B46 B 0.73367(17) 0.13493(11) 0.22021(9) 0.0211(4) Uani 1 1 d . . .
C47 C 0.65548(16) 0.09115(9) 0.16622(8) 0.0233(4) Uani 1 1 d . . .
C48 C 0.7119(2) 0.01565(11) 0.14891(10) 0.0306(4) Uani 1 1 d . . .
C49 C 0.86274(15) 0.16600(10) 0.19771(8) 0.0242(4) Uani 1 1 d . . .
C50 C 0.94734(18) 0.19205(12) 0.24782(10) 0.0319(4) Uani 1 1 d . . .
C51 C 0.75029(18) 0.08130(11) 0.27817(9) 0.0291(4) Uani 1 1 d . . .
C52 C 0.6380(2) 0.04490(14) 0.29974(11) 0.0413(5) Uani 1 1 d . . .
H53 H 0.666(2) 0.2879(13) 0.0629(10) 0.040(6) Uiso 1 1 d . . .
H54 H 0.8886(19) 0.3874(13) -0.0770(10) 0.037(6) Uiso 1 1 d . . .
H55 H 1.024(2) 0.2934(13) -0.0956(11) 0.046(7) Uiso 1 1 d . . .
H56 H 1.0172(19) 0.1804(12) -0.0441(9) 0.030(5) Uiso 1 1 d . . .
H57 H 0.7005(17) 0.3964(11) 0.0409(9) 0.026(5) Uiso 1 1 d . . .
H58 H 0.829(2) 0.4876(15) -0.0004(12) 0.056(8) Uiso 1 1 d . . .
H59 H 0.692(2) 0.5118(15) -0.0056(12) 0.058(8) Uiso 1 1 d . . .
H60 H 0.757(2) 0.4789(13) -0.0632(12) 0.046(7) Uiso 1 1 d . . .
H61 H 0.534(2) 0.4132(13) -0.0220(10) 0.043(6) Uiso 1 1 d . . .
H62 H 0.601(2) 0.3793(13) -0.0753(12) 0.047(7) Uiso 1 1 d . . .
H63 H 0.564(2) 0.3241(14) -0.0193(11) 0.046(7) Uiso 1 1 d . . .
H64 H 0.8270(17) 0.1362(11) 0.0715(9) 0.021(5) Uiso 1 1 d . . .
H65 H 1.037(2) 0.1448(15) 0.0895(12) 0.055(8) Uiso 1 1 d . . .
H66 H 0.9881(19) 0.0566(13) 0.0876(10) 0.039(6) Uiso 1 1 d . . .
H67 H 1.046(2) 0.0964(14) 0.0312(11) 0.047(7) Uiso 1 1 d . . .
H68 H 0.873(2) 0.0613(14) -0.0354(11) 0.048(7) Uiso 1 1 d . . .
H69 H 0.812(2) 0.0218(13) 0.0190(10) 0.040(6) Uiso 1 1 d . . .
H70 H 0.744(2) 0.0865(13) -0.0172(10) 0.042(7) Uiso 1 1 d . . .
H71 H 0.4960(18) 0.4349(12) 0.1106(9) 0.027(5) Uiso 1 1 d . . .
H72 H 1.0700(19) 0.4189(12) 0.2326(9) 0.030(5) Uiso 1 1 d . . .
H73 H 1.0427(18) 0.4096(11) 0.3331(9) 0.028(5) Uiso 1 1 d . . .
H74 H 0.8579(18) 0.3745(11) 0.3699(10) 0.029(5) Uiso 1 1 d . . .
H75 H 0.860(2) 0.3871(12) 0.1170(10) 0.032(6) Uiso 1 1 d . . .
H76 H 1.051(2) 0.4825(14) 0.1413(11) 0.050(7) Uiso 1 1 d . . .
H77 H 0.918(2) 0.5149(15) 0.1346(11) 0.053(7) Uiso 1 1 d . . .
H78 H 0.984(2) 0.4768(14) 0.0801(12) 0.049(7) Uiso 1 1 d . . .
H79 H 1.0339(19) 0.3405(12) 0.0757(11) 0.037(6) Uiso 1 1 d . . .
H80 H 0.991(2) 0.2840(13) 0.1266(10) 0.037(6) Uiso 1 1 d . . .
H81 H 1.093(2) 0.3415(13) 0.1419(11) 0.045(7) Uiso 1 1 d . . .
H82 H 0.6113(19) 0.3170(12) 0.2809(10) 0.033(6) Uiso 1 1 d . . .
H83 H 0.713(2) 0.2372(16) 0.3512(12) 0.059(8) Uiso 1 1 d . . .
H84 H 0.589(2) 0.2675(13) 0.3747(10) 0.042(6) Uiso 1 1 d . . .
H85 H 0.705(2) 0.3009(14) 0.3976(12) 0.051(8) Uiso 1 1 d . . .
H86 H 0.510(2) 0.3936(14) 0.3455(11) 0.053(7) Uiso 1 1 d . . .
H87 H 0.633(3) 0.4355(16) 0.3672(13) 0.066(9) Uiso 1 1 d . . .
H88 H 0.579(2) 0.4451(15) 0.3047(12) 0.055(8) Uiso 1 1 d . . .
H89 H 0.661(3) 0.499(2) 0.2108(19) 0.115(14) Uiso 1 1 d . . .
H90 H 0.618(3) 0.518(2) 0.1520(16) 0.100(12) Uiso 1 1 d . . .
H91 H 0.741(3) 0.497(2) 0.1600(16) 0.106(13) Uiso 1 1 d . . .
H92 H 0.306(2) 0.3860(14) 0.1054(10) 0.039(6) Uiso 1 1 d . . .
H93 H 0.2830(19) 0.2991(12) 0.1043(10) 0.033(6) Uiso 1 1 d . . .
H94 H 0.342(2) 0.3391(15) 0.0508(13) 0.058(8) Uiso 1 1 d . . .
H95 H 0.2358(19) 0.1231(12) 0.2470(10) 0.034(6) Uiso 1 1 d . . .
H96 H 0.184(2) 0.0436(13) 0.1668(10) 0.045(7) Uiso 1 1 d . . .
H97 H 0.2693(19) 0.0643(12) 0.0745(10) 0.032(6) Uiso 1 1 d . . .
H98 H 0.454(2) 0.2565(12) 0.2545(9) 0.032(6) Uiso 1 1 d . . .
H99 H 0.405(3) 0.1631(17) 0.3216(13) 0.064(9) Uiso 1 1 d . . .
H100 H 0.387(2) 0.2405(14) 0.3503(11) 0.046(7) Uiso 1 1 d . . .
H101 H 0.271(3) 0.1920(16) 0.3241(13) 0.067(9) Uiso 1 1 d . . .
H102 H 0.313(2) 0.3438(15) 0.2884(12) 0.056(8) Uiso 1 1 d . . .
H103 H 0.217(3) 0.2979(17) 0.2572(13) 0.071(10) Uiso 1 1 d . . .
H104 H 0.309(3) 0.3441(19) 0.2160(16) 0.092(11) Uiso 1 1 d . . .
H105 H 0.468(2) 0.2096(13) 0.0391(10) 0.037(6) Uiso 1 1 d . . .
H106 H 0.268(2) 0.2263(15) 0.0050(12) 0.054(8) Uiso 1 1 d . . .
H107 H 0.269(2) 0.1409(15) -0.0155(11) 0.051(7) Uiso 1 1 d . . .
H108 H 0.352(2) 0.1982(15) -0.0446(13) 0.060(8) Uiso 1 1 d . . .
H109 H 0.549(3) 0.0841(17) 0.0401(14) 0.071(9) Uiso 1 1 d . . .
H110 H 0.514(2) 0.1078(15) -0.0251(13) 0.058(8) Uiso 1 1 d . . .
H111 H 0.432(2) 0.0545(16) 0.0127(12) 0.057(8) Uiso 1 1 d . . .
H112 H 0.6766(17) 0.1906(11) 0.2336(9) 0.026(5) Uiso 1 1 d . . .
H113 H 0.6404(18) 0.1189(12) 0.1276(10) 0.030(5) Uiso 1 1 d . . .
H114 H 0.5749(18) 0.0819(11) 0.1809(9) 0.023(5) Uiso 1 1 d . . .
H115 H 0.792(2) 0.0233(12) 0.1365(9) 0.033(6) Uiso 1 1 d . . .
H116 H 0.666(2) -0.0096(13) 0.1163(11) 0.044(6) Uiso 1 1 d . . .
H117 H 0.7179(19) -0.0186(12) 0.1823(10) 0.033(6) Uiso 1 1 d . . .
H118 H 0.8615(18) 0.2081(12) 0.1659(9) 0.027(5) Uiso 1 1 d . . .
H119 H 0.8976(18) 0.1221(12) 0.1752(9) 0.028(5) Uiso 1 1 d . . .
H120 H 1.020(2) 0.2116(13) 0.2315(10) 0.043(7) Uiso 1 1 d . . .
H121 H 0.9667(19) 0.1499(13) 0.2739(10) 0.036(6) Uiso 1 1 d . . .
H122 H 0.912(2) 0.2307(13) 0.2724(10) 0.037(6) Uiso 1 1 d . . .
H123 H 0.811(2) 0.0399(13) 0.2699(10) 0.040(6) Uiso 1 1 d . . .
H124 H 0.7867(19) 0.1105(12) 0.3103(10) 0.031(6) Uiso 1 1 d . . .
H125 H 0.580(2) 0.0822(15) 0.3066(11) 0.049(7) Uiso 1 1 d . . .
H126 H 0.653(2) 0.0163(15) 0.3365(12) 0.058(8) Uiso 1 1 d . . .
H127 H 0.602(2) 0.0092(15) 0.2707(12) 0.052(7) Uiso 1 1 d . . .

loop_
_atom_site_aniso_label
_atom_site_aniso_U_11
_atom_site_aniso_U_22
_atom_site_aniso_U_33
_atom_site_aniso_U_23
_atom_site_aniso_U_13
_atom_site_aniso_U_12
Sc1 0.01579(14) 0.01499(13) 0.01881(15) 0.00122(11) 0.00125(11) 0.00061(11)
N2 0.0195(7) 0.0222(7) 0.0207(7) 0.0027(5) 0.0035(6) 0.0042(6)
C3 0.0188(8) 0.0243(8) 0.0194(8) -0.0008(7) 0.0012(6) -0.0010(7)
C4 0.0259(9) 0.0244(8) 0.0221(9) 0.0016(7) 0.0009(7) -0.0014(7)
C5 0.0346(11) 0.0344(10) 0.0286(10) 0.0058(8) 0.0074(8) -0.0061(8)
C6 0.0310(10) 0.0446(12) 0.0319(11) 0.0025(9) 0.0148(9) -0.0044(9)
C7 0.0233(9) 0.0370(10) 0.0299(10) -0.0042(8) 0.0063(8) 0.0038(8)
C8 0.0201(8) 0.0267(8) 0.0211(9) -0.0019(7) -0.0003(7) 0.0016(7)
C9 0.0357(10) 0.0236(8) 0.0256(10) 0.0065(7) 0.0047(8) 0.0024(7)
C10 0.0550(15) 0.0269(10) 0.0431(14) 0.0102(9) 0.0069(12) 0.0007(10)
C11 0.0340(11) 0.0351(11) 0.0346(12) 0.0072(9) -0.0004(9) 0.0072(9)
C12 0.0220(8) 0.0255(8) 0.0239(9) -0.0010(7) 0.0033(7) 0.0052(7)
C13 0.0277(10) 0.0439(12) 0.0424(13) 0.0065(10) 0.0011(10) 0.0128(9)
C14 0.0487(14) 0.0295(10) 0.0309(11) -0.0018(8) 0.0007(10) -0.0036(9)
N15 0.0164(6) 0.0194(6) 0.0208(7) 0.0002(5) 0.0016(5) -0.0016(5)
C16 0.0218(8) 0.0173(7) 0.0240(9) -0.0004(6) 0.0059(7) -0.0004(6)
C17 0.0207(8) 0.0176(7) 0.0274(9) 0.0026(6) 0.0015(7) 0.0027(6)
C18 0.0177(8) 0.0201(8) 0.0239(9) 0.0009(6) 0.0024(7) 0.0019(6)
N19 0.0158(6) 0.0169(6) 0.0229(7) -0.0006(5) 0.0010(5) -0.0005(5)
C20 0.0203(8) 0.0165(7) 0.0247(9) -0.0017(6) -0.0010(7) -0.0015(6)
C21 0.0204(8) 0.0226(8) 0.0277(9) 0.0001(7) 0.0011(7) -0.0031(6)
C22 0.0212(9) 0.0287(9) 0.0368(11) -0.0015(8) -0.0013(8) -0.0055(7)
C23 0.0251(9) 0.0324(10) 0.0339(11) -0.0059(8) -0.0077(8) -0.0041(8)
C24 0.0325(10) 0.0293(9) 0.0247(10) -0.0031(7) -0.0029(8) -0.0013(8)
C25 0.0254(9) 0.0213(8) 0.0241(9) -0.0026(6) 0.0001(7) -0.0018(7)
C26 0.0207(9) 0.0371(10) 0.0284(10) 0.0029(8) 0.0022(8) -0.0078(8)
C27 0.0415(13) 0.0466(13) 0.0439(14) 0.0136(11) 0.0059(11) -0.0119(11)
C28 0.0269(10) 0.0503(13) 0.0358(12) -0.0043(10) 0.0086(9) -0.0057(9)
C29 0.0273(9) 0.0328(9) 0.0230(9) -0.0033(7) 0.0031(8) -0.0054(8)
C30 0.0424(13) 0.0401(12) 0.0387(13) 0.0102(10) 0.0108(11) -0.0040(10)
C31 0.0366(13) 0.0441(13) 0.0557(16) 0.0099(12) 0.0177(12) 0.0077(10)
C32 0.0301(10) 0.0158(8) 0.0436(12) -0.0011(8) -0.0007(9) -0.0016(7)
C33 0.0208(9) 0.0250(9) 0.0439(13) 0.0047(8) -0.0046(8) 0.0022(7)
C34 0.0134(7) 0.0172(7) 0.0302(9) 0.0023(6) -0.0013(7) 0.0021(6)
C35 0.0162(8) 0.0206(8) 0.0302(9) 0.0030(7) -0.0014(7) 0.0014(6)
C36 0.0222(9) 0.0266(9) 0.0372(11) 0.0107(8) -0.0003(8) -0.0022(7)
C37 0.0258(10) 0.0249(9) 0.0506(13) 0.0086(9) -0.0072(9) -0.0082(7)
C38 0.0257(9) 0.0247(9) 0.0423(12) -0.0032(8) -0.0101(8) -0.0018(7)
C39 0.0184(8) 0.0231(8) 0.0326(10) -0.0022(7) -0.0038(7) 0.0019(6)
C40 0.0228(9) 0.0283(9) 0.0281(9) 0.0014(7) 0.0042(7) -0.0028(7)
C41 0.0646(17) 0.0410(13) 0.0306(12) 0.0022(10) 0.0058(11) 0.0039(12)
C42 0.0677(19) 0.0311(11) 0.0444(15) -0.0076(10) 0.0019(13) 0.0125(11)
C43 0.0284(10) 0.0404(11) 0.0309(11) -0.0099(8) -0.0006(8) -0.0055(9)
C44 0.0431(13) 0.0486(14) 0.0341(13) -0.0007(10) -0.0070(10) 0.0006(11)
C45 0.0409(14) 0.0715(18) 0.0395(14) -0.0235(13) -0.0058(12) 0.0166(13)
B46 0.0227(9) 0.0184(8) 0.0222(10) 0.0022(7) -0.0002(8) 0.0016(7)
C47 0.0242(9) 0.0188(8) 0.0267(9) 0.0040(7) -0.0007(7) -0.0003(6)
C48 0.0385(11) 0.0202(8) 0.0331(11) -0.0004(8) 0.0005(9) -0.0004(8)
C49 0.0216(8) 0.0240(8) 0.0268(9) 0.0023(7) -0.0018(7) 0.0014(7)
C50 0.0251(10) 0.0311(10) 0.0392(12) -0.0004(9) -0.0067(9) 0.0008(8)
C51 0.0366(11) 0.0249(9) 0.0258(10) 0.0060(7) -0.0023(8) 0.0027(8)
C52 0.0530(14) 0.0384(12) 0.0328(12) 0.0089(10) 0.0064(11) -0.0099(11)

loop_
_geom_bond_atom_site_label_1
_geom_bond_atom_site_label_2
_geom_bond_distance
_geom_bond_site_symmetry_2
_geom_bond_publ_flag
Sc1 N2 2.0280(15) . ?
Sc1 N19 2.1509(14) . ?
Sc1 N15 2.1538(14) . ?
N2 C3 1.407(2) . ?
C3 C8 1.416(2) . ?
C3 C4 1.426(2) . ?
C4 C5 1.390(3) . ?
C4 C9 1.518(3) . ?
C5 C6 1.387(3) . ?
C6 C7 1.378(3) . ?
C7 C8 1.394(3) . ?
C8 C12 1.519(2) . ?
C9 C10 1.533(3) . ?
C9 C11 1.534(3) . ?
C12 C13 1.526(3) . ?
C12 C14 1.529(3) . ?
N15 C16 1.327(2) . ?
N15 C20 1.448(2) . ?
C16 C17 1.408(2) . ?
C16 C32 1.514(2) . ?
C17 C18 1.401(2) . ?
C18 N19 1.337(2) . ?
C18 C33 1.511(2) . ?
N19 C34 1.452(2) . ?
C20 C25 1.406(2) . ?
C20 C21 1.408(2) . ?
C21 C22 1.400(3) . ?
C21 C26 1.520(3) . ?
C22 C23 1.376(3) . ?
C23 C24 1.385(3) . ?
C24 C25 1.392(3) . ?
C25 C29 1.520(2) . ?
C26 C28 1.531(3) . ?
C26 C27 1.536(3) . ?
C29 C31 1.522(3) . ?
C29 C30 1.523(3) . ?
C34 C39 1.408(2) . ?
C34 C35 1.408(3) . ?
C35 C36 1.394(2) . ?
C35 C40 1.517(3) . ?
C36 C37 1.383(3) . ?
C37 C38 1.377(3) . ?
C38 C39 1.396(3) . ?
C39 C43 1.518(3) . ?
C40 C41 1.527(3) . ?
C40 C42 1.527(3) . ?
C43 C45 1.530(3) . ?
C43 C44 1.540(3) . ?
B46 C51 1.617(3) . ?
B46 C49 1.659(3) . ?
B46 C47 1.672(3) . ?
C47 C48 1.536(3) . ?
C49 C50 1.529(3) . ?
C51 C52 1.521(3) . ?
